data_2227686
loop_
_publ_author_name
'Kumar, Raju Suresh'
'Osman, Hasnah'
'Ali, Mohamed Ashraf'
'Hemamalini, Madhukar'
'Fun, Hoong-Kun'

_publ_section_title
;
 11-[(<i>E</i>)-4-Bromobenzylidene]-8-(4-bromophenyl)-14-hydroxy-3,13-diazaheptacyclo[13.7.1.1^9,13^.0^2,9^.0^2,14^.0^3,7^.0^19,23^]tetracosa-1(22),15,17,19(23),20-pentaen-10-one
;
_journal_coeditor_code IS2614
_journal_issue 11
_journal_name_full 'Acta Crystallographica Section E'
_journal_page_first o2926
_journal_page_last o2927
_journal_paper_doi 10.1107/S1600536810042091
_journal_volume 66
_journal_year 2010
_chemical_formula_iupac 'C35 H28 Br2 N2 O2'
_chemical_formula_moiety 'C35 H28 Br2 N2 O2'
_chemical_formula_sum 'C35 H28 Br2 N2 O2'
_chemical_formula_weight 668.41
_chemical_name_systematic
;
11-[(<i>E</i>)-4-Bromobenzylidene]-8-(4-bromophenyl)-14-hydroxy-3,13-
diazaheptacyclo[13.7.1.1^9,13^.0^2,9^.0^2,14^.0^3,7^.0^19,23^]tetracosa-
1(22),15,17,19(23),20-pentaen-10-one
;
_space_group_IT_number 2
_symmetry_cell_setting triclinic
_symmetry_space_group_name_Hall '-P 1'
_symmetry_space_group_name_H-M 'P -1'
_atom_sites_solution_hydrogens geom
_atom_sites_solution_primary direct
_atom_sites_solution_secondary difmap
_audit_creation_method SHELXL-97
_cell_angle_alpha 79.868(2)
_cell_angle_beta 80.705(2)
_cell_angle_gamma 77.359(2)
_cell_formula_units_Z 2
_cell_length_a 8.4833(10)
_cell_length_b 11.8334(13)
_cell_length_c 14.8942(17)
_cell_measurement_reflns_used 6649
_cell_measurement_temperature 100.00(10)
_cell_measurement_theta_max 28.37
_cell_measurement_theta_min 2.42
_cell_volume 1424.4(3)
_computing_cell_refinement 'SAINT (Bruker, 2009)'
_computing_data_collection 'APEX2 (Bruker, 2009)'
_computing_data_reduction 'SAINT (Bruker, 2009)'
_computing_molecular_graphics 'SHELXTL (Sheldrick, 2008)'
_computing_publication_material 'SHELXTL (Sheldrick, 2008) and PLATON (Spek, 2009)'
_computing_structure_refinement 'SHELXTL (Sheldrick, 2008)'
_computing_structure_solution 'SHELXTL (Sheldrick, 2008)'
_diffrn_ambient_temperature 100.00(10)
_diffrn_measured_fraction_theta_full 0.987
_diffrn_measured_fraction_theta_max 0.987
_diffrn_measurement_device_type
;
Bruker APEXII DUO CCD area-detector
;
_diffrn_measurement_method '\f and \w scans'
_diffrn_radiation_monochromator graphite
_diffrn_radiation_source 'fine-focus sealed tube'
_diffrn_radiation_type MoK\a
_diffrn_radiation_wavelength 0.71073
_diffrn_reflns_av_R_equivalents 0.0297
_diffrn_reflns_av_sigmaI/netI 0.0417
_diffrn_reflns_limit_h_max 10
_diffrn_reflns_limit_h_min -11
_diffrn_reflns_limit_k_max 15
_diffrn_reflns_limit_k_min -15
_diffrn_reflns_limit_l_max 19
_diffrn_reflns_limit_l_min -19
_diffrn_reflns_number 14706
_diffrn_reflns_theta_full 27.50
_diffrn_reflns_theta_max 27.50
_diffrn_reflns_theta_min 2.10
_diffrn_standards_number 0
_exptl_absorpt_coefficient_mu 2.882
_exptl_absorpt_correction_T_max 0.6572
_exptl_absorpt_correction_T_min 0.3637
_exptl_absorpt_correction_type multi-scan
_exptl_absorpt_process_details '(SADABS; Bruker, 2009)'
_exptl_crystal_colour colourless
_exptl_crystal_density_diffrn 1.559
_exptl_crystal_density_method 'not measured'
_exptl_crystal_description block
_exptl_crystal_F_000 676
_exptl_crystal_size_max 0.44
_exptl_crystal_size_mid 0.17
_exptl_crystal_size_min 0.16
_refine_diff_density_max 0.445
_refine_diff_density_min -0.483
_refine_ls_extinction_method none
_refine_ls_goodness_of_fit_ref 1.071
_refine_ls_hydrogen_treatment mixed
_refine_ls_matrix_type full
_refine_ls_number_parameters 374
_refine_ls_number_reflns 6459
_refine_ls_number_restraints 0
_refine_ls_restrained_S_all 1.071
_refine_ls_R_factor_all 0.0366
_refine_ls_R_factor_gt 0.0276
_refine_ls_shift/su_max 0.003
_refine_ls_shift/su_mean 0.000
_refine_ls_structure_factor_coef Fsqd
_refine_ls_weighting_details 'calc w=1/[\s^2^(Fo^2^)+(0.0300P)^2^+0.5557P] where P=(Fo^2^+2Fc^2^)/3'
_refine_ls_weighting_scheme calc
_refine_ls_wR_factor_gt 0.0662
_refine_ls_wR_factor_ref 0.0765
_reflns_number_gt 5384
_reflns_number_total 6459
_reflns_threshold_expression I>2\s(I)
_cod_data_source_file is2614.cif
_cod_data_source_block I
_cod_database_code 2227686
_cod_database_fobs_code 2227686

loop_
_symmetry_equiv_pos_as_xyz
'x, y, z'
'-x, -y, -z'

loop_
_atom_site_type_symbol
_atom_site_label
_atom_site_fract_x
_atom_site_fract_y
_atom_site_fract_z
_atom_site_U_iso_or_equiv
_atom_site_adp_type
_atom_site_calc_flag
_atom_site_refinement_flags
_atom_site_occupancy
_atom_site_disorder_assembly
_atom_site_disorder_group
Br Br1 0.95912(3) 0.70022(2) 0.375928(15) 0.03029(7) Uani d . 1 . .
Br Br2 0.50038(3) 0.80345(2) 1.346623(16) 0.03079(8) Uani d . 1 . .
O O1 0.36372(17) 0.90896(12) 0.88975(10) 0.0203(3) Uani d . 1 . .
O O2 0.11709(19) 0.50546(13) 0.90383(10) 0.0213(3) Uani d . 1 . .
N N1 0.3708(2) 0.56045(14) 0.88753(11) 0.0159(3) Uani d . 1 . .
N N2 -0.02666(19) 0.70855(14) 0.94557(11) 0.0157(3) Uani d . 1 . .
C C1 0.7446(3) 0.66951(19) 0.64742(15) 0.0225(4) Uani d . 1 . .
H H1A 0.7501 0.6124 0.6990 0.027 Uiso calc R 1 . .
C C2 0.8377(3) 0.64507(19) 0.56501(15) 0.0254(5) Uani d . 1 . .
H H2A 0.9044 0.5720 0.5610 0.030 Uiso calc R 1 . .
C C3 0.8299(3) 0.7308(2) 0.48903(14) 0.0228(4) Uani d . 1 . .
C C4 0.7332(3) 0.84159(19) 0.49339(14) 0.0225(4) Uani d . 1 . .
H H4A 0.7310 0.8990 0.4419 0.027 Uiso calc R 1 . .
C C5 0.6406(3) 0.86453(18) 0.57587(14) 0.0213(4) Uani d . 1 . .
H H5A 0.5758 0.9384 0.5794 0.026 Uiso calc R 1 . .
C C6 0.6419(2) 0.77957(18) 0.65411(13) 0.0182(4) Uani d . 1 . .
C C7 0.5367(2) 0.81193(17) 0.73743(13) 0.0174(4) Uani d . 1 . .
H H7A 0.5086 0.8919 0.7400 0.021 Uiso calc R 1 . .
C C8 0.4743(2) 0.74428(17) 0.81089(13) 0.0157(4) Uani d . 1 . .
C C9 0.3618(2) 0.80907(17) 0.88225(13) 0.0150(4) Uani d . 1 . .
C C10 0.2428(2) 0.73992(16) 0.94201(13) 0.0136(4) Uani d . 1 . .
C C11 0.3388(2) 0.61511(16) 0.97163(13) 0.0158(4) Uani d . 1 . .
H H11A 0.4399 0.6181 0.9929 0.019 Uiso calc R 1 . .
H H11B 0.2746 0.5724 1.0203 0.019 Uiso calc R 1 . .
C C12 0.4976(2) 0.61138(17) 0.82450(13) 0.0168(4) Uani d . 1 . .
H H12A 0.5039 0.5869 0.7650 0.020 Uiso calc R 1 . .
H H12B 0.6014 0.5787 0.8472 0.020 Uiso calc R 1 . .
C C13 0.2392(2) 0.70348(18) 1.17155(14) 0.0192(4) Uani d . 1 . .
H H13A 0.1953 0.6386 1.1697 0.023 Uiso calc R 1 . .
C C14 0.3250(3) 0.70395(19) 1.24397(14) 0.0217(4) Uani d . 1 . .
H H14A 0.3397 0.6396 1.2898 0.026 Uiso calc R 1 . .
C C15 0.3874(2) 0.80129(18) 1.24641(14) 0.0201(4) Uani d . 1 . .
C C16 0.3701(3) 0.89758(19) 1.17861(14) 0.0228(4) Uani d . 1 . .
H H16A 0.4137 0.9624 1.1810 0.027 Uiso calc R 1 . .
C C17 0.2856(2) 0.89479(18) 1.10674(14) 0.0189(4) Uani d . 1 . .
H H17A 0.2737 0.9589 1.0605 0.023 Uiso calc R 1 . .
C C18 0.2184(2) 0.79958(16) 1.10161(13) 0.0151(4) Uani d . 1 . .
C C19 0.1330(2) 0.80060(16) 1.01924(13) 0.0145(4) Uani d . 1 . .
H H19A 0.0937 0.8824 0.9940 0.017 Uiso calc R 1 . .
C C20 -0.0118(2) 0.73723(17) 1.03739(13) 0.0157(4) Uani d . 1 . .
H H20A 0.0135 0.6647 1.0802 0.019 Uiso calc R 1 . .
C C21 -0.1792(2) 0.80658(19) 1.07021(14) 0.0216(4) Uani d . 1 . .
H H21A -0.1806 0.8900 1.0586 0.026 Uiso calc R 1 . .
H H21B -0.2099 0.7836 1.1354 0.026 Uiso calc R 1 . .
C C22 -0.2933(3) 0.7743(2) 1.01281(15) 0.0237(4) Uani d . 1 . .
H H22A -0.3252 0.7005 1.0398 0.028 Uiso calc R 1 . .
H H22B -0.3904 0.8348 1.0072 0.028 Uiso calc R 1 . .
C C23 -0.1894(2) 0.76447(19) 0.91974(15) 0.0218(4) Uani d . 1 . .
H H23A -0.2285 0.7163 0.8852 0.026 Uiso calc R 1 . .
H H23B -0.1884 0.8410 0.8836 0.026 Uiso calc R 1 . .
C C24 0.1223(2) 0.71519(16) 0.88158(13) 0.0137(4) Uani d . 1 . .
C C25 0.1053(2) 0.78952(17) 0.78823(13) 0.0165(4) Uani d . 1 . .
C C26 0.0509(3) 0.90806(18) 0.76295(15) 0.0220(4) Uani d . 1 . .
H H26A 0.0155 0.9579 0.8071 0.026 Uiso calc R 1 . .
C C27 0.0505(3) 0.9519(2) 0.66793(17) 0.0302(5) Uani d . 1 . .
H H27A 0.0114 1.0313 0.6507 0.036 Uiso calc R 1 . .
C C28 0.1049(3) 0.8824(2) 0.60051(16) 0.0333(5) Uani d . 1 . .
H H28A 0.1034 0.9152 0.5391 0.040 Uiso calc R 1 . .
C C29 0.1642(3) 0.7598(2) 0.62403(15) 0.0253(5) Uani d . 1 . .
C C30 0.2261(3) 0.6766(2) 0.56313(15) 0.0330(6) Uani d . 1 . .
H H30A 0.2332 0.7008 0.5000 0.040 Uiso calc R 1 . .
C C31 0.2762(3) 0.5598(2) 0.59660(16) 0.0326(6) Uani d . 1 . .
H H31A 0.3143 0.5063 0.5554 0.039 Uiso calc R 1 . .
C C32 0.2708(3) 0.5194(2) 0.69231(15) 0.0257(5) Uani d . 1 . .
H H32A 0.3041 0.4404 0.7139 0.031 Uiso calc R 1 . .
C C33 0.2154(2) 0.59901(18) 0.75230(14) 0.0186(4) Uani d . 1 . .
C C34 0.1594(2) 0.71801(18) 0.71875(14) 0.0187(4) Uani d . 1 . .
C C35 0.2080(2) 0.58723(16) 0.85513(13) 0.0156(4) Uani d . 1 . .
H H1O2 0.035(4) 0.538(2) 0.9321(19) 0.037(8) Uiso d . 1 . .

loop_
_atom_site_aniso_label
_atom_site_aniso_U_11
_atom_site_aniso_U_22
_atom_site_aniso_U_33
_atom_site_aniso_U_12
_atom_site_aniso_U_13
_atom_site_aniso_U_23
Br1 0.02851(13) 0.03823(14) 0.02268(12) -0.00510(10) 0.00563(9) -0.01058(9)
Br2 0.03305(14) 0.03556(14) 0.02841(13) -0.00501(10) -0.01459(10) -0.00954(10)
O1 0.0203(8) 0.0184(7) 0.0235(7) -0.0077(6) 0.0010(6) -0.0048(6)
O2 0.0213(8) 0.0153(7) 0.0275(8) -0.0092(6) 0.0025(6) -0.0015(6)
N1 0.0155(8) 0.0147(8) 0.0164(8) -0.0019(6) -0.0024(6) -0.0002(6)
N2 0.0117(8) 0.0177(8) 0.0184(8) -0.0053(6) -0.0026(6) -0.0006(6)
C1 0.0177(11) 0.0235(11) 0.0230(10) -0.0020(8) 0.0011(8) -0.0004(8)
C2 0.0218(11) 0.0233(11) 0.0289(11) -0.0033(9) 0.0038(9) -0.0057(9)
C3 0.0185(10) 0.0330(12) 0.0182(10) -0.0077(9) 0.0028(8) -0.0084(9)
C4 0.0254(11) 0.0249(11) 0.0177(10) -0.0079(9) -0.0022(8) -0.0017(8)
C5 0.0228(11) 0.0196(10) 0.0216(10) -0.0051(8) -0.0021(8) -0.0031(8)
C6 0.0154(10) 0.0223(10) 0.0179(10) -0.0068(8) -0.0007(8) -0.0032(8)
C7 0.0161(10) 0.0180(9) 0.0192(10) -0.0049(8) -0.0027(8) -0.0032(8)
C8 0.0095(9) 0.0199(10) 0.0182(9) -0.0022(7) -0.0028(7) -0.0041(8)
C9 0.0129(9) 0.0165(9) 0.0161(9) -0.0025(7) -0.0050(7) -0.0011(7)
C10 0.0118(9) 0.0146(9) 0.0142(9) -0.0021(7) -0.0031(7) -0.0014(7)
C11 0.0156(10) 0.0142(9) 0.0164(9) -0.0012(7) -0.0037(7) -0.0002(7)
C12 0.0136(10) 0.0169(9) 0.0194(9) -0.0018(7) -0.0022(7) -0.0029(8)
C13 0.0195(10) 0.0199(10) 0.0189(10) -0.0065(8) -0.0011(8) -0.0032(8)
C14 0.0222(11) 0.0246(11) 0.0166(10) -0.0020(9) -0.0030(8) -0.0010(8)
C15 0.0162(10) 0.0259(11) 0.0195(10) -0.0018(8) -0.0032(8) -0.0090(8)
C16 0.0216(11) 0.0246(11) 0.0250(11) -0.0071(9) -0.0034(9) -0.0076(9)
C17 0.0181(10) 0.0183(10) 0.0201(10) -0.0042(8) -0.0012(8) -0.0027(8)
C18 0.0119(9) 0.0157(9) 0.0165(9) -0.0011(7) 0.0001(7) -0.0030(7)
C19 0.0127(9) 0.0128(9) 0.0171(9) -0.0022(7) -0.0013(7) -0.0007(7)
C20 0.0139(10) 0.0157(9) 0.0171(9) -0.0039(8) -0.0018(7) -0.0004(7)
C21 0.0129(10) 0.0273(11) 0.0222(10) -0.0020(8) 0.0011(8) -0.0026(8)
C22 0.0135(10) 0.0265(11) 0.0298(11) -0.0034(8) -0.0023(8) -0.0021(9)
C23 0.0127(10) 0.0257(11) 0.0282(11) -0.0029(8) -0.0063(8) -0.0046(9)
C24 0.0120(9) 0.0121(9) 0.0172(9) -0.0037(7) -0.0031(7) 0.0001(7)
C25 0.0121(9) 0.0200(10) 0.0172(9) -0.0055(8) -0.0044(7) 0.0029(8)
C26 0.0199(11) 0.0185(10) 0.0263(11) -0.0045(8) -0.0043(8) 0.0026(8)
C27 0.0277(13) 0.0243(11) 0.0343(13) -0.0051(10) -0.0081(10) 0.0109(10)
C28 0.0298(13) 0.0455(15) 0.0213(11) -0.0106(11) -0.0075(10) 0.0115(10)
C29 0.0211(11) 0.0355(12) 0.0210(10) -0.0105(9) -0.0066(9) 0.0009(9)
C30 0.0293(13) 0.0566(16) 0.0163(10) -0.0149(12) -0.0037(9) -0.0050(10)
C31 0.0305(13) 0.0462(15) 0.0266(12) -0.0114(11) -0.0012(10) -0.0172(11)
C32 0.0251(12) 0.0286(12) 0.0270(11) -0.0082(9) -0.0037(9) -0.0095(9)
C33 0.0143(10) 0.0240(10) 0.0194(10) -0.0072(8) -0.0029(8) -0.0031(8)
C34 0.0165(10) 0.0231(10) 0.0185(10) -0.0081(8) -0.0060(8) 0.0002(8)
C35 0.0148(10) 0.0139(9) 0.0182(9) -0.0044(7) -0.0013(7) -0.0012(7)

loop_
_atom_type_symbol
_atom_type_description
_atom_type_scat_dispersion_real
_atom_type_scat_dispersion_imag
_atom_type_scat_source
C C 0.0033 0.0016 'International Tables Vol C Tables 4.2.6.8 and 6.1.1.4'
H H 0.0000 0.0000 'International Tables Vol C Tables 4.2.6.8 and 6.1.1.4'
N N 0.0061 0.0033 'International Tables Vol C Tables 4.2.6.8 and 6.1.1.4'
O O 0.0106 0.0060 'International Tables Vol C Tables 4.2.6.8 and 6.1.1.4'
Br Br -0.2901 2.4595 'International Tables Vol C Tables 4.2.6.8 and 6.1.1.4'

loop_
_geom_angle_atom_site_label_1
_geom_angle_atom_site_label_2
_geom_angle_atom_site_label_3
_geom_angle_site_symmetry_1
_geom_angle_site_symmetry_3
_geom_angle
_geom_angle_publ_flag
C35 O2 H1O2 . . 110(2) ?
C11 N1 C12 . . 108.25(15) ?
C11 N1 C35 . . 102.77(14) ?
C12 N1 C35 . . 115.10(15) ?
C24 N2 C23 . . 122.19(16) ?
C24 N2 C20 . . 111.43(14) ?
C23 N2 C20 . . 109.51(15) ?
C2 C1 C6 . . 121.0(2) ?
C2 C1 H1A . . 119.5 ?
C6 C1 H1A . . 119.5 ?
C3 C2 C1 . . 119.1(2) ?
C3 C2 H2A . . 120.5 ?
C1 C2 H2A . . 120.5 ?
C2 C3 C4 . . 121.69(19) ?
C2 C3 Br1 . . 119.80(16) ?
C4 C3 Br1 . . 118.47(16) ?
C5 C4 C3 . . 118.6(2) ?
C5 C4 H4A . . 120.7 ?
C3 C4 H4A . . 120.7 ?
C4 C5 C6 . . 121.70(19) ?
C4 C5 H5A . . 119.1 ?
C6 C5 H5A . . 119.1 ?
C5 C6 C1 . . 117.91(18) ?
C5 C6 C7 . . 117.39(18) ?
C1 C6 C7 . . 124.70(19) ?
C8 C7 C6 . . 130.21(19) ?
C8 C7 H7A . . 114.9 ?
C6 C7 H7A . . 114.9 ?
C7 C8 C9 . . 115.48(17) ?
C7 C8 C12 . . 126.23(17) ?
C9 C8 C12 . . 118.14(17) ?
O1 C9 C8 . . 122.78(18) ?
O1 C9 C10 . . 122.87(17) ?
C8 C9 C10 . . 114.33(16) ?
C9 C10 C19 . . 115.73(15) ?
C9 C10 C11 . . 107.62(15) ?
C19 C10 C11 . . 115.94(16) ?
C9 C10 C24 . . 109.71(15) ?
C19 C10 C24 . . 104.93(15) ?
C11 C10 C24 . . 101.86(14) ?
N1 C11 C10 . . 103.98(14) ?
N1 C11 H11A . . 111.0 ?
C10 C11 H11A . . 111.0 ?
N1 C11 H11B . . 111.0 ?
C10 C11 H11B . . 111.0 ?
H11A C11 H11B . . 109.0 ?
N1 C12 C8 . . 116.06(16) ?
N1 C12 H12A . . 108.3 ?
C8 C12 H12A . . 108.3 ?
N1 C12 H12B . . 108.3 ?
C8 C12 H12B . . 108.3 ?
H12A C12 H12B . . 107.4 ?
C14 C13 C18 . . 120.83(19) ?
C14 C13 H13A . . 119.6 ?
C18 C13 H13A . . 119.6 ?
C15 C14 C13 . . 118.9(2) ?
C15 C14 H14A . . 120.5 ?
C13 C14 H14A . . 120.5 ?
C14 C15 C16 . . 122.01(18) ?
C14 C15 Br2 . . 118.98(16) ?
C16 C15 Br2 . . 119.01(15) ?
C15 C16 C17 . . 118.09(19) ?
C15 C16 H16A . . 121.0 ?
C17 C16 H16A . . 121.0 ?
C18 C17 C16 . . 122.2(2) ?
C18 C17 H17A . . 118.9 ?
C16 C17 H17A . . 118.9 ?
C17 C18 C13 . . 117.91(17) ?
C17 C18 C19 . . 119.40(17) ?
C13 C18 C19 . . 122.62(17) ?
C18 C19 C10 . . 113.92(15) ?
C18 C19 C20 . . 116.38(16) ?
C10 C19 C20 . . 101.97(14) ?
C18 C19 H19A . . 108.0 ?
C10 C19 H19A . . 108.0 ?
C20 C19 H19A . . 108.0 ?
N2 C20 C21 . . 105.40(15) ?
N2 C20 C19 . . 104.64(15) ?
C21 C20 C19 . . 117.58(16) ?
N2 C20 H20A . . 109.6 ?
C21 C20 H20A . . 109.6 ?
C19 C20 H20A . . 109.6 ?
C20 C21 C22 . . 103.60(16) ?
C20 C21 H21A . . 111.0 ?
C22 C21 H21A . . 111.0 ?
C20 C21 H21B . . 111.0 ?
C22 C21 H21B . . 111.0 ?
H21A C21 H21B . . 109.0 ?
C23 C22 C21 . . 103.12(16) ?
C23 C22 H22A . . 111.1 ?
C21 C22 H22A . . 111.1 ?
C23 C22 H22B . . 111.1 ?
C21 C22 H22B . . 111.1 ?
H22A C22 H22B . . 109.1 ?
N2 C23 C22 . . 102.76(16) ?
N2 C23 H23A . . 111.2 ?
C22 C23 H23A . . 111.2 ?
N2 C23 H23B . . 111.2 ?
C22 C23 H23B . . 111.2 ?
H23A C23 H23B . . 109.1 ?
N2 C24 C25 . . 117.47(15) ?
N2 C24 C10 . . 103.75(14) ?
C25 C24 C10 . . 118.48(16) ?
N2 C24 C35 . . 110.44(15) ?
C25 C24 C35 . . 102.85(15) ?
C10 C24 C35 . . 102.89(14) ?
C26 C25 C34 . . 118.66(18) ?
C26 C25 C24 . . 131.91(18) ?
C34 C25 C24 . . 109.42(17) ?
C25 C26 C27 . . 118.3(2) ?
C25 C26 H26A . . 120.8 ?
C27 C26 H26A . . 120.8 ?
C28 C27 C26 . . 122.9(2) ?
C28 C27 H27A . . 118.6 ?
C26 C27 H27A . . 118.6 ?
C27 C28 C29 . . 120.3(2) ?
C27 C28 H28A . . 119.8 ?
C29 C28 H28A . . 119.8 ?
C34 C29 C30 . . 116.9(2) ?
C34 C29 C28 . . 115.7(2) ?
C30 C29 C28 . . 127.4(2) ?
C31 C30 C29 . . 120.6(2) ?
C31 C30 H30A . . 119.7 ?
C29 C30 H30A . . 119.7 ?
C30 C31 C32 . . 121.6(2) ?
C30 C31 H31A . . 119.2 ?
C32 C31 H31A . . 119.2 ?
C33 C32 C31 . . 118.6(2) ?
C33 C32 H32A . . 120.7 ?
C31 C32 H32A . . 120.7 ?
C32 C33 C34 . . 120.08(19) ?
C32 C33 C35 . . 131.8(2) ?
C34 C33 C35 . . 108.01(16) ?
C29 C34 C25 . . 124.07(19) ?
C29 C34 C33 . . 122.07(19) ?
C25 C34 C33 . . 113.82(17) ?
O2 C35 N1 . . 108.74(15) ?
O2 C35 C33 . . 113.94(15) ?
N1 C35 C33 . . 113.66(16) ?
O2 C35 C24 . . 108.79(15) ?
N1 C35 C24 . . 105.65(14) ?
C33 C35 C24 . . 105.59(15) ?

loop_
_geom_bond_atom_site_label_1
_geom_bond_atom_site_label_2
_geom_bond_site_symmetry_2
_geom_bond_distance
_geom_bond_publ_flag
Br1 C3 . 1.901(2) ?
Br2 C15 . 1.9063(19) ?
O1 C9 . 1.210(2) ?
O2 C35 . 1.399(2) ?
O2 H1O2 . 0.81(3) ?
N1 C11 . 1.470(2) ?
N1 C12 . 1.470(3) ?
N1 C35 . 1.487(2) ?
N2 C24 . 1.463(2) ?
N2 C23 . 1.474(2) ?
N2 C20 . 1.496(2) ?
C1 C2 . 1.388(3) ?
C1 C6 . 1.409(3) ?
C1 H1A . 0.9300 ?
C2 C3 . 1.380(3) ?
C2 H2A . 0.9300 ?
C3 C4 . 1.392(3) ?
C4 C5 . 1.383(3) ?
C4 H4A . 0.9300 ?
C5 C6 . 1.398(3) ?
C5 H5A . 0.9300 ?
C6 C7 . 1.464(3) ?
C7 C8 . 1.345(3) ?
C7 H7A . 0.9300 ?
C8 C9 . 1.506(3) ?
C8 C12 . 1.523(3) ?
C9 C10 . 1.515(3) ?
C10 C19 . 1.536(2) ?
C10 C11 . 1.549(3) ?
C10 C24 . 1.569(2) ?
C11 H11A . 0.9700 ?
C11 H11B . 0.9700 ?
C12 H12A . 0.9700 ?
C12 H12B . 0.9700 ?
C13 C14 . 1.397(3) ?
C13 C18 . 1.401(3) ?
C13 H13A . 0.9300 ?
C14 C15 . 1.377(3) ?
C14 H14A . 0.9300 ?
C15 C16 . 1.382(3) ?
C16 C17 . 1.390(3) ?
C16 H16A . 0.9300 ?
C17 C18 . 1.388(3) ?
C17 H17A . 0.9300 ?
C18 C19 . 1.519(3) ?
C19 C20 . 1.539(3) ?
C19 H19A . 0.9800 ?
C20 C21 . 1.529(3) ?
C20 H20A . 0.9800 ?
C21 C22 . 1.536(3) ?
C21 H21A . 0.9700 ?
C21 H21B . 0.9700 ?
C22 C23 . 1.526(3) ?
C22 H22A . 0.9700 ?
C22 H22B . 0.9700 ?
C23 H23A . 0.9700 ?
C23 H23B . 0.9700 ?
C24 C25 . 1.519(3) ?
C24 C35 . 1.616(3) ?
C25 C26 . 1.382(3) ?
C25 C34 . 1.408(3) ?
C26 C27 . 1.419(3) ?
C26 H26A . 0.9300 ?
C27 C28 . 1.368(4) ?
C27 H27A . 0.9300 ?
C28 C29 . 1.428(3) ?
C28 H28A . 0.9300 ?
C29 C34 . 1.408(3) ?
C29 C30 . 1.415(3) ?
C30 C31 . 1.382(4) ?
C30 H30A . 0.9300 ?
C31 C32 . 1.418(3) ?
C31 H31A . 0.9300 ?
C32 C33 . 1.369(3) ?
C32 H32A . 0.9300 ?
C33 C34 . 1.412(3) ?
C33 C35 . 1.505(3) ?

loop_
_geom_hbond_atom_site_label_D
_geom_hbond_atom_site_label_H
_geom_hbond_atom_site_label_A
_geom_hbond_site_symmetry_A
_geom_hbond_distance_DH
_geom_hbond_distance_HA
_geom_hbond_distance_DA
_geom_hbond_angle_DHA
_geom_hbond_publ_flag
O2 H1O2 N2 . 0.81(3) 2.01(2) 2.578(2) 127(3) yes
C20 H20A O2 2_567 0.98 2.46 3.130(3) 125 yes

loop_
_geom_torsion_atom_site_label_1
_geom_torsion_atom_site_label_2
_geom_torsion_atom_site_label_3
_geom_torsion_atom_site_label_4
_geom_torsion_site_symmetry_1
_geom_torsion_site_symmetry_2
_geom_torsion_site_symmetry_3
_geom_torsion_site_symmetry_4
_geom_torsion
_geom_torsion_publ_flag
C6 C1 C2 C3 . . . . 0.6(3) ?
C1 C2 C3 C4 . . . . 1.1(3) ?
C1 C2 C3 Br1 . . . . 178.94(16) ?
C2 C3 C4 C5 . . . . -1.3(3) ?
Br1 C3 C4 C5 . . . . -179.23(15) ?
C3 C4 C5 C6 . . . . -0.1(3) ?
C4 C5 C6 C1 . . . . 1.7(3) ?
C4 C5 C6 C7 . . . . -178.66(19) ?
C2 C1 C6 C5 . . . . -2.0(3) ?
C2 C1 C6 C7 . . . . 178.4(2) ?
C5 C6 C7 C8 . . . . 157.1(2) ?
C1 C6 C7 C8 . . . . -23.3(3) ?
C6 C7 C8 C9 . . . . -176.58(18) ?
C6 C7 C8 C12 . . . . -1.1(3) ?
C7 C8 C9 O1 . . . . -21.9(3) ?
C12 C8 C9 O1 . . . . 162.27(18) ?
C7 C8 C9 C10 . . . . 156.46(17) ?
C12 C8 C9 C10 . . . . -19.4(2) ?
O1 C9 C10 C19 . . . . -5.1(3) ?
C8 C9 C10 C19 . . . . 176.55(15) ?
O1 C9 C10 C11 . . . . -136.63(19) ?
C8 C9 C10 C11 . . . . 45.05(19) ?
O1 C9 C10 C24 . . . . 113.3(2) ?
C8 C9 C10 C24 . . . . -65.00(19) ?
C12 N1 C11 C10 . . . . 73.46(18) ?
C35 N1 C11 C10 . . . . -48.73(18) ?
C9 C10 C11 N1 . . . . -72.90(17) ?
C19 C10 C11 N1 . . . . 155.71(15) ?
C24 C10 C11 N1 . . . . 42.46(18) ?
C11 N1 C12 C8 . . . . -47.2(2) ?
C35 N1 C12 C8 . . . . 67.1(2) ?
C7 C8 C12 N1 . . . . -155.72(18) ?
C9 C8 C12 N1 . . . . 19.6(2) ?
C18 C13 C14 C15 . . . . 0.8(3) ?
C13 C14 C15 C16 . . . . -1.1(3) ?
C13 C14 C15 Br2 . . . . 178.65(15) ?
C14 C15 C16 C17 . . . . 0.5(3) ?
Br2 C15 C16 C17 . . . . -179.23(15) ?
C15 C16 C17 C18 . . . . 0.4(3) ?
C16 C17 C18 C13 . . . . -0.6(3) ?
C16 C17 C18 C19 . . . . -177.76(18) ?
C14 C13 C18 C17 . . . . 0.0(3) ?
C14 C13 C18 C19 . . . . 177.05(18) ?
C17 C18 C19 C10 . . . . 94.5(2) ?
C13 C18 C19 C10 . . . . -82.5(2) ?
C17 C18 C19 C20 . . . . -147.24(18) ?
C13 C18 C19 C20 . . . . 35.7(3) ?
C9 C10 C19 C18 . . . . -76.7(2) ?
C11 C10 C19 C18 . . . . 50.8(2) ?
C24 C10 C19 C18 . . . . 162.24(15) ?
C9 C10 C19 C20 . . . . 157.07(15) ?
C11 C10 C19 C20 . . . . -75.47(19) ?
C24 C10 C19 C20 . . . . 36.01(18) ?
C24 N2 C20 C21 . . . . 142.38(16) ?
C23 N2 C20 C21 . . . . 4.1(2) ?
C24 N2 C20 C19 . . . . 17.7(2) ?
C23 N2 C20 C19 . . . . -120.52(17) ?
C18 C19 C20 N2 . . . . -157.36(15) ?
C10 C19 C20 N2 . . . . -32.76(18) ?
C18 C19 C20 C21 . . . . 86.1(2) ?
C10 C19 C20 C21 . . . . -149.26(17) ?
N2 C20 C21 C22 . . . . 20.2(2) ?
C19 C20 C21 C22 . . . . 136.26(18) ?
C20 C21 C22 C23 . . . . -36.4(2) ?
C24 N2 C23 C22 . . . . -159.72(16) ?
C20 N2 C23 C22 . . . . -26.8(2) ?
C21 C22 C23 N2 . . . . 38.7(2) ?
C23 N2 C24 C25 . . . . 4.1(2) ?
C20 N2 C24 C25 . . . . -128.02(17) ?
C23 N2 C24 C10 . . . . 137.01(17) ?
C20 N2 C24 C10 . . . . 4.87(19) ?
C23 N2 C24 C35 . . . . -113.35(18) ?
C20 N2 C24 C35 . . . . 114.51(16) ?
C9 C10 C24 N2 . . . . -150.70(15) ?
C19 C10 C24 N2 . . . . -25.76(18) ?
C11 C10 C24 N2 . . . . 95.48(16) ?
C9 C10 C24 C25 . . . . -18.4(2) ?
C19 C10 C24 C25 . . . . 106.54(18) ?
C11 C10 C24 C25 . . . . -132.22(17) ?
C9 C10 C24 C35 . . . . 94.16(17) ?
C19 C10 C24 C35 . . . . -140.89(15) ?
C11 C10 C24 C35 . . . . -19.66(18) ?
N2 C24 C25 C26 . . . . 63.1(3) ?
C10 C24 C25 C26 . . . . -62.8(3) ?
C35 C24 C25 C26 . . . . -175.4(2) ?
N2 C24 C25 C34 . . . . -117.82(18) ?
C10 C24 C25 C34 . . . . 116.24(18) ?
C35 C24 C25 C34 . . . . 3.7(2) ?
C34 C25 C26 C27 . . . . 0.7(3) ?
C24 C25 C26 C27 . . . . 179.7(2) ?
C25 C26 C27 C28 . . . . -1.6(3) ?
C26 C27 C28 C29 . . . . 0.7(4) ?
C27 C28 C29 C34 . . . . 1.0(3) ?
C27 C28 C29 C30 . . . . -179.3(2) ?
C34 C29 C30 C31 . . . . 1.1(3) ?
C28 C29 C30 C31 . . . . -178.6(2) ?
C29 C30 C31 C32 . . . . -1.3(4) ?
C30 C31 C32 C33 . . . . -0.5(3) ?
C31 C32 C33 C34 . . . . 2.4(3) ?
C31 C32 C33 C35 . . . . -174.0(2) ?
C30 C29 C34 C25 . . . . 178.4(2) ?
C28 C29 C34 C25 . . . . -1.8(3) ?
C30 C29 C34 C33 . . . . 0.8(3) ?
C28 C29 C34 C33 . . . . -179.4(2) ?
C26 C25 C34 C29 . . . . 1.0(3) ?
C24 C25 C34 C29 . . . . -178.22(18) ?
C26 C25 C34 C33 . . . . 178.72(18) ?
C24 C25 C34 C33 . . . . -0.5(2) ?
C32 C33 C34 C29 . . . . -2.6(3) ?
C35 C33 C34 C29 . . . . 174.52(18) ?
C32 C33 C34 C25 . . . . 179.59(19) ?
C35 C33 C34 C25 . . . . -3.3(2) ?
C11 N1 C35 O2 . . . . -81.90(17) ?
C12 N1 C35 O2 . . . . 160.66(15) ?
C11 N1 C35 C33 . . . . 150.04(16) ?
C12 N1 C35 C33 . . . . 32.6(2) ?
C11 N1 C35 C24 . . . . 34.74(18) ?
C12 N1 C35 C24 . . . . -82.70(18) ?
C32 C33 C35 O2 . . . . -58.7(3) ?
C34 C33 C35 O2 . . . . 124.68(18) ?
C32 C33 C35 N1 . . . . 66.7(3) ?
C34 C33 C35 N1 . . . . -109.99(18) ?
C32 C33 C35 C24 . . . . -178.0(2) ?
C34 C33 C35 C24 . . . . 5.4(2) ?
N2 C24 C35 O2 . . . . -1.9(2) ?
C25 C24 C35 O2 . . . . -128.07(16) ?
C10 C24 C35 O2 . . . . 108.29(16) ?
N2 C24 C35 N1 . . . . -118.52(16) ?
C25 C24 C35 N1 . . . . 115.33(16) ?
C10 C24 C35 N1 . . . . -8.31(19) ?
N2 C24 C35 C33 . . . . 120.76(16) ?
C25 C24 C35 C33 . . . . -5.39(19) ?
C10 C24 C35 C33 . . . . -129.03(16) ?
